data_2200569
loop_
_publ_author_name
'Shi, Hao'
'Pan, Yuan Jiang'
'Jin, Zhi Min'

_publ_section_title
;Natural diterpenoid ludongnin,
 octahydro-5'-hydroxy-7a-methyl-8'-methylenespiro[isobenzofuran-4(1<i>H</i>),4'(3'<i>H</i>)-[1<i>H</i>-7,9a]methanocyclohepta[<i>c</i>]pyran]-1',3,9'(3a<i>H</i>,4'a<i>H</i>)-trione
;
_journal_issue 8
_journal_name_full 'Acta Crystallographica Section E'
_journal_page_first o685
_journal_page_last o687
_journal_paper_doi 10.1107/S1600536801010078
_journal_volume 57
_journal_year 2001
_chemical_formula_iupac 'C20 H24 O6'
_chemical_formula_moiety 'C20 H24 O6'
_chemical_formula_sum 'C20 H24 O6'
_chemical_formula_weight 360.39
_chemical_melting_point 539.0(10)
_chemical_name_common Ludongnin
_chemical_name_systematic
;
octahydro-5'-hydroxy-7a-methyl-8'-
methylene-spiro[ isobenzofuran-4( 1H ), 4' ( 3'H )-[ 1H-7, 9a ]
methanocyclohepta[c]pyran ]-1', 3, 9'( 3aH, 4'aH )-trione
;
_space_group_IT_number 4
_symmetry_cell_setting monoclinic
_symmetry_space_group_name_Hall 'P 2yb'
_symmetry_space_group_name_H-M 'P 1 21 1'
_audit_creation_method SHELXL-97
_cell_angle_alpha 90.00
_cell_angle_beta 115.69(2)
_cell_angle_gamma 90.00
_cell_formula_units_Z 4
_cell_length_a 7.2397(13)
_cell_length_b 36.724(8)
_cell_length_c 7.304(2)
_cell_measurement_reflns_used 18
_cell_measurement_temperature 291(2)
_cell_measurement_theta_max 14.2
_cell_measurement_theta_min 3.1
_cell_volume 1750.0(7)
_computing_cell_refinement XSCANS
_computing_data_collection 'XSCANS (Siemens, 1994)'
_computing_data_reduction XSCANS
_computing_molecular_graphics 'XP in SHELXTL/PC (Siemens, 1991)'
_computing_publication_material SHELXTL97
_computing_structure_refinement 'SHELXL97 (Sheldrick, 1997)'
_computing_structure_solution 'SHELXS97 (Sheldrick, 1997)'
_diffrn_ambient_temperature 291(2)
_diffrn_measurement_device_type 'Siemens P4'
_diffrn_measurement_method \w
_diffrn_radiation_monochromator graphite
_diffrn_radiation_source 'normal-focus sealed tube'
_diffrn_radiation_type MoK\a
_diffrn_radiation_wavelength .71073
_diffrn_reflns_av_R_equivalents .017
_diffrn_reflns_av_sigmaI/netI .0484
_diffrn_reflns_limit_h_max 8
_diffrn_reflns_limit_h_min 0
_diffrn_reflns_limit_k_max 45
_diffrn_reflns_limit_k_min 0
_diffrn_reflns_limit_l_max 8
_diffrn_reflns_limit_l_min -9
_diffrn_reflns_number 3894
_diffrn_reflns_theta_full 26.0
_diffrn_reflns_theta_max 26.0
_diffrn_reflns_theta_min 2.22
_diffrn_standards_decay_% 3.6
_diffrn_standards_interval_count 97
_diffrn_standards_number 3
_exptl_absorpt_coefficient_mu .10
_exptl_absorpt_correction_type none
_exptl_crystal_colour colorless
_exptl_crystal_density_diffrn 1.368
_exptl_crystal_density_method 'not measured'
_exptl_crystal_description prism
_exptl_crystal_F_000 768
_exptl_crystal_size_max .52
_exptl_crystal_size_mid .44
_exptl_crystal_size_min .42
_refine_diff_density_max .17
_refine_diff_density_min -.14
_refine_ls_abs_structure_details 'Flack (1983)'
_refine_ls_abs_structure_Flack -.4(11)
_refine_ls_extinction_coef .0135(12)
_refine_ls_extinction_method SHELXL97
_refine_ls_goodness_of_fit_ref .91
_refine_ls_hydrogen_treatment constr
_refine_ls_matrix_type full
_refine_ls_number_parameters 474
_refine_ls_number_reflns 3474
_refine_ls_number_restraints 1
_refine_ls_restrained_S_all .91
_refine_ls_R_factor_all .058
_refine_ls_R_factor_gt .038
_refine_ls_shift/su_max .001
_refine_ls_shift/su_mean .000
_refine_ls_structure_factor_coef Fsqd
_refine_ls_weighting_details 'calc w = 1/[\s^2^(Fo^2^)+(0.0428P)^2^] where P = (Fo^2^+2Fc^2^)/3'
_refine_ls_weighting_scheme calc
_refine_ls_wR_factor_ref .081
_reflns_number_gt 2512
_reflns_number_total 3474
_reflns_threshold_expression I>2\s(I)
_cod_data_source_file ya6035.cif
_cod_data_source_block I
_cod_depositor_comments
;
The following automatic conversions were performed:
'_symmetry_cell_setting' value 'Monoclinic' changed to 'monoclinic'
according to '/home/saulius/struct/CIF-dictionaries/cif_core.dic'
dictionary named 'cif_core.dic' version 2.4.1 from 2010-06-29.

Automatic conversion script
Id: cif_fix_enum 1527 2010-12-29 10:47:43Z saulius 

The following automatic conversions were performed:

'_chemical_melting_point' value '538-540' was changed to '539.0(10)'
- the average value was taken and precision was estimated.

Automatic conversion script
Id: cif_fix_values 1646 2011-03-28 12:23:43Z adriana 

The following automatic conversions were performed:

'_chemical_melting_point' value '538-540' was changed to '539.0(10)'
- the average value was taken and precision was
estimated.

'_symmetry_cell_setting' value 'Monoclinic' changed to
'monoclinic' according to
/home/saulius/struct/CIF-dictionaries/cif_core.dic dictionary named
'cif_core.dic' version 2.4.1 from 2010-06-29.

Automatic conversion script
Id: cif_fix_values 1715 2011-07-08 13:25:40Z adriana 
;
_cod_original_cell_volume 1749.9(7)
_cod_original_sg_symbol_H-M 'P 21'
_cod_database_code 2200569
_cod_database_fobs_code 2200569

loop_
_symmetry_equiv_pos_as_xyz
'x, y, z'
'-x, y+1/2, -z'

loop_
_atom_site_label
_atom_site_fract_x
_atom_site_fract_y
_atom_site_fract_z
_atom_site_U_iso_or_equiv
_atom_site_adp_type
_atom_site_calc_flag
_atom_site_refinement_flags
_atom_site_occupancy
_atom_site_disorder_assembly
_atom_site_disorder_group
_atom_site_type_symbol
O1 .3281(4) .21845(8) .3993(4) .0600(7) Uani d . 1 . . O
H1A .3138 .2270 .2902 .090 Uiso calc R 1 . . H
O2 .6199(4) .25371(7) 1.1879(3) .0514(7) Uani d . 1 . . O
O3 .1614(4) .24262(8) .9923(4) .0585(7) Uani d . 1 . . O
O4 .0682(3) .26942(7) .7008(4) .0479(6) Uani d . 1 . . O
O5 .3429(5) .38238(7) .8393(5) .0696(8) Uani d . 1 . . O
O6 .0656(4) .35278(8) .6352(5) .0805(10) Uani d . 1 . . O
C1 .3685(5) .30797(10) .4311(5) .0439(9) Uani d . 1 . . C
H1B .3496 .2888 .3333 .053 Uiso calc R 1 . . H
H1C .2632 .3262 .3653 .053 Uiso calc R 1 . . H
C2 .5779(6) .32529(10) .4931(5) .0502(9) Uani d . 1 . . C
H2A .6835 .3070 .5546 .060 Uiso calc R 1 . . H
H2B .5878 .3346 .3734 .060 Uiso calc R 1 . . H
C3 .6129(6) .35612(10) .6426(6) .0508(10) Uani d . 1 . . C
H3A .5105 .3749 .5790 .061 Uiso calc R 1 . . H
H3B .7467 .3668 .6781 .061 Uiso calc R 1 . . H
C4 .6011(5) .34284(9) .8365(5) .0429(9) Uani d . 1 . . C
C5 .4000(5) .32149(9) .7821(5) .0375(8) Uani d . 1 . . C
H5A .4122 .3093 .9061 .045 Uiso calc R 1 . . H
C6 .2460(7) .35231(10) .7390(7) .0535(10) Uani d . 1 . . C
C7 .2028(5) .24993(10) .8529(5) .0408(8) Uani d . 1 . . C
C8 .3906(5) .23568(9) .8393(4) .0339(7) Uani d . 1 . . C
C9 .4739(5) .25749(9) .7041(4) .0330(7) Uani d . 1 . . C
H9A .6088 .2666 .7991 .040 Uiso calc R 1 . . H
C10 .3422(5) .29189(9) .6134(5) .0336(7) Uani d . 1 . . C
C11 .5155(6) .23190(9) .5589(5) .0421(8) Uani d . 1 . . C
H11A .5906 .2455 .4972 .051 Uiso calc R 1 . . H
C12 .6456(6) .19966(10) .6745(5) .0516(10) Uani d . 1 . . C
H12A .7875 .2074 .7439 .062 Uiso calc R 1 . . H
H12B .6374 .1808 .5781 .062 Uiso calc R 1 . . H
C13 .5798(5) .18343(9) .8314(5) .0473(9) Uani d . 1 . . C
H13A .5937 .1569 .8375 .057 Uiso calc R 1 . . H
C14 .3601(5) .19488(9) .7802(5) .0428(8) Uani d . 1 . . C
H14A .3053 .1815 .8602 .051 Uiso calc R 1 . . H
H14B .2707 .1916 .6369 .051 Uiso calc R 1 . . H
C15 .5757(5) .23262(9) 1.0485(5) .0373(8) Uani d . 1 . . C
C16 .6929(5) .20013(10) 1.0379(5) .0457(9) Uani d . 1 . . C
C17 .8627(6) .18976(12) 1.1911(7) .0714(13) Uani d . 1 . . C
H17A .9138 .2029 1.3119 .086 Uiso calc R 1 . . H
H17B .9321 .1693 1.1790 .086 Uiso calc R 1 . . H
C18 .8024(6) .32473(11) .9816(6) .0596(11) Uani d . 1 . . C
H18A .9047 .3431 1.0455 .089 Uiso calc R 1 . . H
H18B .8477 .3084 .9066 .089 Uiso calc R 1 . . H
H18C .7809 .3113 1.0836 .089 Uiso calc R 1 . . H
C19 .5605(7) .37542(11) .9432(7) .0649(12) Uani d . 1 . . C
H19A .6004 .3699 1.0853 .078 Uiso calc R 1 . . H
H19B .6373 .3965 .9347 .078 Uiso calc R 1 . . H
C20 .1186(5) .27993(10) .5349(5) .0440(9) Uani d . 1 . . C
H20A .0298 .2997 .4590 .053 Uiso calc R 1 . . H
H20B .0939 .2595 .4433 .053 Uiso calc R 1 . . H
O1' -.3955(3) .58886(7) .1686(4) .0527(7) Uani d . 1 . . O
H1'A -.5010 .5770 .1377 .079 Uiso calc R 1 . . H
O2' .3896(3) .54835(7) .4384(3) .0478(6) Uani d . 1 . . O
O3' .1919(4) .56283(8) -.0129(4) .0552(7) Uani d . 1 . . O
O4' -.1052(3) .53694(7) -.1068(3) .0463(6) Uani d . 1 . . O
O5' .0239(5) .42278(7) .1509(4) .0660(8) Uani d . 1 . . O
O6' -.1798(5) .45366(8) -.1190(4) .0742(9) Uani d . 1 . . O
C1' -.3756(5) .49813(10) .1919(5) .0405(8) Uani d . 1 . . C
H1'B -.4719 .5176 .1758 .049 Uiso calc R 1 . . H
H1'C -.4449 .4803 .0861 .049 Uiso calc R 1 . . H
C2' -.3138(5) .48014(9) .3990(5) .0449(9) Uani d . 1 . . C
H2'A -.2480 .4979 .5059 .054 Uiso calc R 1 . . H
H2'B -.4350 .4712 .4092 .054 Uiso calc R 1 . . H
C3' -.1683(5) .44896(9) .4252(5) .0449(9) Uani d . 1 . . C
H3'A -.2368 .4310 .3203 .054 Uiso calc R 1 . . H
H3'B -.1330 .4375 .5558 .054 Uiso calc R 1 . . H
C4' .0288(5) .46125(9) .4137(5) .0427(8) Uani d . 1 . . C
C5' -.0268(5) .48378(9) .2165(5) .0366(8) Uani d . 1 . . C
H5'A .0991 .4958 .2294 .044 Uiso calc R 1 . . H
C6' -.0730(6) .45338(10) .0600(6) .0513(10) Uani d . 1 . . C
C7' .0517(5) .55599(9) .0281(5) .0400(8) Uani d . 1 . . C
C8' .0432(4) .56942(9) .2179(4) .0327(7) Uani d . 1 . . C
C9' -.0943(4) .54763(8) .3002(5) .0318(7) Uani d . 1 . . C
H9'A .0014 .5378 .4321 .038 Uiso calc R 1 . . H
C10' -.1931(5) .51372(8) .1640(5) .0319(7) Uani d . 1 . . C
C11' -.2352(5) .57350(9) .3464(5) .0404(8) Uani d . 1 . . C
H11B -.2980 .5598 .4200 .048 Uiso calc R 1 . . H
C12' -.1095(5) .60452(9) .4824(6) .0463(9) Uani d . 1 . . C
H12C -.0376 .5956 .6205 .056 Uiso calc R 1 . . H
H12D -.2021 .6236 .4825 .056 Uiso calc R 1 . . H
C13' .0478(5) .62090(9) .4159(5) .0422(8) Uani d . 1 . . C
H13B .0567 .6474 .4337 .051 Uiso calc R 1 . . H
C14' -.0106(5) .61039(9) .1943(5) .0406(8) Uani d . 1 . . C
H14C .0700 .6237 .1396 .049 Uiso calc R 1 . . H
H14D -.1552 .6144 .1088 .049 Uiso calc R 1 . . H
C15' .2536(5) .57060(9) .3983(5) .0360(7) Uani d . 1 . . C
C16' .2567(5) .60343(10) .5193(5) .0439(9) Uani d . 1 . . C
C17' .4243(6) .61465(11) .6755(6) .0631(11) Uani d . 1 . . C
H17C .5464 .6019 .7136 .076 Uiso calc R 1 . . H
H17D .4202 .6353 .7474 .076 Uiso calc R 1 . . H
C18' .1781(6) .47852(11) .6149(5) .0597(11) Uani d . 1 . . C
H18D .2360 .4599 .7160 .090 Uiso calc R 1 . . H
H18E .1060 .4958 .6587 .090 Uiso calc R 1 . . H
H18F .2857 .4907 .5958 .090 Uiso calc R 1 . . H
C19' .1308(6) .42868(11) .3676(6) .0606(11) Uani d . 1 . . C
H19C .2747 .4336 .4071 .073 Uiso calc R 1 . . H
H19D .1200 .4074 .4408 .073 Uiso calc R 1 . . H
C20' -.2718(5) .52686(10) -.0559(5) .0436(9) Uani d . 1 . . C
H20C -.3524 .5077 -.1468 .052 Uiso calc R 1 . . H
H20D -.3607 .5477 -.0760 .052 Uiso calc R 1 . . H

loop_
_atom_site_aniso_label
_atom_site_aniso_U_11
_atom_site_aniso_U_22
_atom_site_aniso_U_33
_atom_site_aniso_U_12
_atom_site_aniso_U_13
_atom_site_aniso_U_23
O1 .0748(19) .0685(18) .0303(13) -.0124(15) .0169(14) -.0058(13)
O2 .0602(16) .0631(17) .0293(13) -.0091(14) .0180(12) -.0050(13)
O3 .0533(16) .083(2) .0500(15) -.0010(14) .0324(13) .0143(14)
O4 .0352(13) .0572(16) .0518(14) .0037(12) .0194(12) .0180(12)
O5 .077(2) .0399(16) .107(2) .0044(15) .054(2) -.0053(16)
O6 .0490(18) .0619(19) .136(3) .0156(16) .0452(19) .017(2)
C1 .052(2) .047(2) .0352(19) .0036(18) .0210(17) .0121(16)
C2 .057(2) .054(2) .051(2) .0043(19) .033(2) .0153(19)
C3 .045(2) .046(2) .067(3) .0016(18) .030(2) .014(2)
C4 .044(2) .0344(19) .048(2) -.0049(16) .0175(18) .0012(16)
C5 .0406(19) .0372(19) .0410(19) .0003(16) .0237(16) .0070(15)
C6 .058(3) .037(2) .085(3) .005(2) .049(2) .010(2)
C7 .0369(19) .044(2) .0406(19) -.0105(17) .0163(17) .0026(17)
C8 .0353(18) .0375(17) .0287(16) -.0019(15) .0136(15) .0080(14)
C9 .0325(17) .0403(19) .0261(16) -.0039(15) .0125(14) .0015(14)
C10 .0287(17) .0387(18) .0300(18) .0019(15) .0096(15) .0053(14)
C11 .052(2) .042(2) .0359(18) -.0039(18) .0219(17) -.0026(16)
C12 .059(2) .044(2) .054(2) .0054(19) .027(2) -.0071(18)
C13 .051(2) .0302(19) .056(2) .0018(17) .0183(19) .0008(16)
C14 .045(2) .0371(19) .0415(19) -.0080(17) .0139(16) .0028(16)
C15 .038(2) .0417(19) .0315(18) -.0102(16) .0147(15) .0059(16)
C16 .043(2) .042(2) .046(2) -.0008(17) .0135(18) .0128(17)
C17 .058(3) .060(3) .071(3) .006(2) .005(2) .017(2)
C18 .050(2) .052(2) .059(2) -.011(2) .007(2) -.001(2)
C19 .081(3) .045(2) .071(3) -.008(2) .035(3) -.008(2)
C20 .040(2) .049(2) .039(2) .0025(17) .0137(17) .0127(17)
O1' .0290(13) .0479(15) .0725(18) .0016(11) .0138(13) .0106(13)
O2' .0318(13) .0583(16) .0522(15) .0030(13) .0171(12) .0036(13)
O3' .0458(15) .082(2) .0449(14) -.0119(14) .0262(12) .0014(14)
O4' .0484(14) .0579(16) .0319(12) -.0129(13) .0168(11) .0010(11)
O5' .099(2) .0388(15) .076(2) .0060(15) .0525(18) -.0044(15)
O6' .123(3) .0601(18) .0429(16) -.0122(19) .0390(18) -.0123(14)
C1' .0336(18) .0372(18) .046(2) -.0055(16) .0130(16) -.0008(16)
C2' .049(2) .042(2) .054(2) -.0097(18) .0333(19) -.0002(17)
C3' .063(2) .0356(19) .040(2) -.0060(18) .0262(18) .0029(15)
C4' .047(2) .0353(19) .044(2) -.0023(17) .0178(18) .0042(16)
C5' .0383(19) .0343(18) .0414(19) -.0041(15) .0214(16) -.0005(15)
C6' .071(3) .036(2) .061(3) -.008(2) .042(2) -.0043(19)
C7' .0353(19) .045(2) .0391(19) -.0038(16) .0158(17) .0084(16)
C8' .0291(17) .0338(17) .0347(17) -.0040(15) .0136(14) .0015(15)
C9' .0275(16) .0315(17) .0368(17) -.0020(14) .0144(14) .0043(14)
C10' .0301(17) .0323(17) .0322(17) -.0023(14) .0125(14) .0026(14)
C11' .0353(18) .0374(19) .051(2) .0007(16) .0213(17) .0038(17)
C12' .047(2) .0371(19) .058(2) -.0004(17) .0250(19) -.0022(18)
C13' .041(2) .0291(17) .054(2) -.0029(15) .0178(18) -.0007(16)
C14' .0357(18) .0378(19) .046(2) -.0049(16) .0158(16) .0096(16)
C15' .0270(17) .0389(18) .0454(19) .0005(16) .0189(15) .0068(16)
C16' .040(2) .042(2) .042(2) -.0050(17) .0112(17) -.0020(16)
C17' .062(3) .049(2) .057(2) .004(2) .005(2) -.006(2)
C18' .064(3) .050(2) .044(2) .002(2) .004(2) .0097(19)
C19' .061(3) .045(2) .074(3) .013(2) .028(2) .008(2)
C20' .0348(18) .053(2) .0358(18) -.0054(17) .0087(15) .0053(17)

loop_
_atom_type_symbol
_atom_type_description
_atom_type_scat_dispersion_real
_atom_type_scat_dispersion_imag
_atom_type_scat_source
C C .0033 .0016 'International Tables Vol C Tables 4.2.6.8 and 6.1.1.4'
H H .0000 .0000 'International Tables Vol C Tables 4.2.6.8 and 6.1.1.4'
O O .0106 .0060 'International Tables Vol C Tables 4.2.6.8 and 6.1.1.4'

loop_
_geom_angle_atom_site_label_1
_geom_angle_atom_site_label_2
_geom_angle_atom_site_label_3
_geom_angle
_geom_angle_publ_flag
C11 O1 H1A 109.5 ?
C7 O4 C20 118.7(3) ?
C6 O5 C19 109.5(3) ?
C2 C1 C10 112.5(3) ?
C2 C1 H1B 109.1 ?
C10 C1 H1B 109.1 ?
C2 C1 H1C 109.1 ?
C10 C1 H1C 109.1 ?
H1B C1 H1C 107.8 ?
C3 C2 C1 111.2(3) ?
C3 C2 H2A 109.4 ?
C1 C2 H2A 109.4 ?
C3 C2 H2B 109.4 ?
C1 C2 H2B 109.4 ?
H2A C2 H2B 108.0 ?
C2 C3 C4 111.6(3) ?
C2 C3 H3A 109.3 ?
C4 C3 H3A 109.3 ?
C2 C3 H3B 109.3 ?
C4 C3 H3B 109.3 ?
H3A C3 H3B 108.0 ?
C19 C4 C18 108.9(3) ?
C19 C4 C3 108.8(3) ?
C18 C4 C3 111.0(3) ?
C19 C4 C5 99.2(3) ?
C18 C4 C5 117.7(3) ?
C3 C4 C5 110.3(3) ?
C6 C5 C4 101.5(3) ?
C6 C5 C10 115.7(3) ?
C4 C5 C10 117.2(3) ?
C6 C5 H5A 107.3 ?
C4 C5 H5A 107.3 ?
C10 C5 H5A 107.3 ?
O6 C6 O5 120.3(4) ?
O6 C6 C5 130.1(4) ?
O5 C6 C5 109.6(3) ?
O3 C7 O4 117.7(3) ?
O3 C7 C8 122.7(3) ?
O4 C7 C8 119.5(3) ?
C7 C8 C15 112.6(3) ?
C7 C8 C14 109.4(3) ?
C15 C8 C14 99.4(3) ?
C7 C8 C9 117.8(3) ?
C15 C8 C9 104.7(2) ?
C14 C8 C9 111.3(3) ?
C11 C9 C10 118.1(2) ?
C11 C9 C8 111.2(3) ?
C10 C9 C8 110.5(2) ?
C11 C9 H9A 105.3 ?
C10 C9 H9A 105.3 ?
C8 C9 H9A 105.3 ?
C20 C10 C1 107.1(2) ?
C20 C10 C9 106.4(3) yes
C1 C10 C9 113.5(3) yes
C20 C10 C5 112.0(3) ?
C1 C10 C5 108.9(3) ?
C9 C10 C5 109.1(2) ?
O1 C11 C12 108.8(3) ?
O1 C11 C9 111.7(3) yes
C12 C11 C9 110.6(3) ?
O1 C11 H11A 108.6 ?
C12 C11 H11A 108.6 ?
C9 C11 H11A 108.6 ?
C11 C12 C13 113.5(3) ?
C11 C12 H12A 108.9 ?
C13 C12 H12A 108.9 ?
C11 C12 H12B 108.9 ?
C13 C12 H12B 108.9 ?
H12A C12 H12B 107.7 ?
C16 C13 C14 101.0(3) ?
C16 C13 C12 112.3(3) ?
C14 C13 C12 109.7(3) ?
C16 C13 H13A 111.1 ?
C14 C13 H13A 111.1 ?
C12 C13 H13A 111.1 ?
C13 C14 C8 101.0(3) ?
C13 C14 H14A 111.6 ?
C8 C14 H14A 111.6 ?
C13 C14 H14B 111.6 ?
C8 C14 H14B 111.6 ?
H14A C14 H14B 109.4 ?
O2 C15 C16 127.7(3) ?
O2 C15 C8 126.1(3) ?
C16 C15 C8 106.1(3) ?
C17 C16 C15 122.3(4) ?
C17 C16 C13 129.9(4) ?
C15 C16 C13 107.8(3) ?
C16 C17 H17A 120.0 ?
C16 C17 H17B 120.0 ?
H17A C17 H17B 120.0 ?
C4 C18 H18A 109.5 ?
C4 C18 H18B 109.5 ?
H18A C18 H18B 109.5 ?
C4 C18 H18C 109.5 ?
H18A C18 H18C 109.5 ?
H18B C18 H18C 109.5 ?
O5 C19 C4 106.2(3) ?
O5 C19 H19A 110.5 ?
C4 C19 H19A 110.5 ?
O5 C19 H19B 110.5 ?
C4 C19 H19B 110.5 ?
H19A C19 H19B 108.7 ?
O4 C20 C10 111.7(2) ?
O4 C20 H20A 109.3 ?
C10 C20 H20A 109.3 ?
O4 C20 H20B 109.3 ?
C10 C20 H20B 109.3 ?
H20A C20 H20B 107.9 ?
C11' O1' H1'A 109.5 ?
C7' O4' C20' 118.6(3) ?
C6' O5' C19' 109.5(3) ?
C2' C1' C10' 113.2(3) ?
C2' C1' H1'B 108.9 ?
C10' C1' H1'B 108.9 ?
C2' C1' H1'C 108.9 ?
C10' C1' H1'C 108.9 ?
H1'B C1' H1'C 107.8 ?
C3' C2' C1' 110.0(3) ?
C3' C2' H2'A 109.7 ?
C1' C2' H2'A 109.7 ?
C3' C2' H2'B 109.7 ?
C1' C2' H2'B 109.7 ?
H2'A C2' H2'B 108.2 ?
C2' C3' C4' 112.6(3) ?
C2' C3' H3'A 109.1 ?
C4' C3' H3'A 109.1 ?
C2' C3' H3'B 109.1 ?
C4' C3' H3'B 109.1 ?
H3'A C3' H3'B 107.8 ?
C19' C4' C3' 109.5(3) ?
C19' C4' C18' 109.2(3) ?
C3' C4' C18' 110.8(3) ?
C19' C4' C5' 99.7(3) ?
C3' C4' C5' 109.5(3) ?
C18' C4' C5' 117.3(3) ?
C6' C5' C10' 116.0(3) ?
C6' C5' C4' 100.9(3) ?
C10' C5' C4' 117.9(3) ?
C6' C5' H5'A 107.1 ?
C10' C5' H5'A 107.1 ?
C4' C5' H5'A 107.1 ?
O6' C6' O5' 120.1(4) ?
O6' C6' C5' 129.8(4) ?
O5' C6' C5' 110.2(3) ?
O3' C7' O4' 117.7(3) ?
O3' C7' C8' 122.6(3) ?
O4' C7' C8' 119.6(3) ?
C7' C8' C15' 112.5(3) ?
C7' C8' C14' 109.1(3) ?
C15' C8' C14' 100.3(3) ?
C7' C8' C9' 118.0(3) ?
C15' C8' C9' 104.1(2) ?
C14' C8' C9' 111.4(3) ?
C11' C9' C10' 118.0(2) ?
C11' C9' C8' 110.9(2) ?
C10' C9' C8' 110.5(2) ?
C11' C9' H9'A 105.4 ?
C10' C9' H9'A 105.4 ?
C8' C9' H9'A 105.4 ?
C20' C10' C1' 107.9(2) ?
C20' C10' C5' 112.3(3) yes
C1' C10' C5' 108.9(3) yes
C20' C10' C9' 106.1(2) ?
C1' C10' C9' 113.4(3) ?
C5' C10' C9' 108.4(2) ?
O1' C11' C12' 108.5(3) ?
O1' C11' C9' 113.5(3) yes
C12' C11' C9' 109.9(3) ?
O1' C11' H11B 108.3 ?
C12' C11' H11B 108.3 ?
C9' C11' H11B 108.3 ?
C11' C12' C13' 113.6(3) ?
C11' C12' H12C 108.9 ?
C13' C12' H12C 108.9 ?
C11' C12' H12D 108.9 ?
C13' C12' H12D 108.9 ?
H12C C12' H12D 107.7 ?
C16' C13' C14' 100.3(3) ?
C16' C13' C12' 113.2(3) ?
C14' C13' C12' 109.3(3) ?
C16' C13' H13B 111.2 ?
C14' C13' H13B 111.2 ?
C12' C13' H13B 111.2 ?
C13' C14' C8' 100.7(2) ?
C13' C14' H14C 111.6 ?
C8' C14' H14C 111.6 ?
C13' C14' H14D 111.6 ?
C8' C14' H14D 111.6 ?
H14C C14' H14D 109.4 ?
O2' C15' C16' 126.9(3) ?
O2' C15' C8' 126.3(3) ?
C16' C15' C8' 106.8(3) ?
C17' C16' C15' 122.5(3) ?
C17' C16' C13' 130.2(4) ?
C15' C16' C13' 107.1(3) ?
C16' C17' H17C 120.0 ?
C16' C17' H17D 120.0 ?
H17C C17' H17D 120.0 ?
C4' C18' H18D 109.5 ?
C4' C18' H18E 109.5 ?
H18D C18' H18E 109.5 ?
C4' C18' H18F 109.5 ?
H18D C18' H18F 109.5 ?
H18E C18' H18F 109.5 ?
O5' C19' C4' 106.3(3) ?
O5' C19' H19C 110.5 ?
C4' C19' H19C 110.5 ?
O5' C19' H19D 110.5 ?
C4' C19' H19D 110.5 ?
H19C C19' H19D 108.7 ?
O4' C20' C10' 112.0(2) ?
O4' C20' H20C 109.2 ?
C10' C20' H20C 109.2 ?
O4' C20' H20D 109.2 ?
C10' C20' H20D 109.2 ?
H20C C20' H20D 107.9 ?

loop_
_geom_bond_atom_site_label_1
_geom_bond_atom_site_label_2
_geom_bond_site_symmetry_2
_geom_bond_distance
_geom_bond_publ_flag
O1 C11 . 1.439(4) ?
O1 H1A . .8200 ?
O2 C15 . 1.207(4) yes
O3 C7 . 1.210(4) yes
O4 C7 . 1.326(4) ?
O4 C20 . 1.461(4) ?
O5 C6 . 1.343(5) ?
O5 C19 . 1.444(5) ?
O6 C6 . 1.193(5) yes
C1 C2 . 1.521(5) ?
C1 C10 . 1.542(4) ?
C1 H1B . .9700 ?
C1 H1C . .9700 ?
C2 C3 . 1.516(5) ?
C2 H2A . .9700 ?
C2 H2B . .9700 ?
C3 C4 . 1.535(5) ?
C3 H3A . .9700 ?
C3 H3B . .9700 ?
C4 C19 . 1.524(5) ?
C4 C18 . 1.533(5) ?
C4 C5 . 1.546(5) ?
C5 C6 . 1.523(5) ?
C5 C10 . 1.558(5) ?
C5 H5A . .9800 ?
C7 C8 . 1.499(5) ?
C8 C15 . 1.539(4) ?
C8 C14 . 1.549(5) ?
C8 C9 . 1.581(4) ?
C9 C11 . 1.541(4) ?
C9 C10 . 1.548(4) ?
C9 H9A . .9800 ?
C10 C20 . 1.528(4) ?
C11 C12 . 1.521(5) ?
C11 H11A . .9800 ?
C12 C13 . 1.539(5) ?
C12 H12A . .9700 ?
C12 H12B . .9700 ?
C13 C16 . 1.500(5) ?
C13 C14 . 1.527(5) ?
C13 H13A . .9800 ?
C14 H14A . .9700 ?
C14 H14B . .9700 ?
C15 C16 . 1.486(5) ?
C16 C17 . 1.310(5) yes
C17 H17A . .9300 ?
C17 H17B . .9300 ?
C18 H18A . .9600 ?
C18 H18B . .9600 ?
C18 H18C . .9600 ?
C19 H19A . .9700 ?
C19 H19B . .9700 ?
C20 H20A . .9700 ?
C20 H20B . .9700 ?
O1' C11' . 1.430(4) ?
O1' H1'A . .8200 ?
O2' C15' . 1.213(4) yes
O3' C7' . 1.204(4) yes
O4' C7' . 1.334(4) ?
O4' C20' . 1.456(4) ?
O5' C6' . 1.339(5) ?
O5' C19' . 1.445(4) ?
O6' C6' . 1.196(5) yes
C1' C2' . 1.529(5) ?
C1' C10' . 1.532(4) ?
C1' H1'B . .9700 ?
C1' H1'C . .9700 ?
C2' C3' . 1.511(5) ?
C2' H2'A . .9700 ?
C2' H2'B . .9700 ?
C3' C4' . 1.533(5) ?
C3' H3'A . .9700 ?
C3' H3'B . .9700 ?
C4' C19' . 1.519(5) ?
C4' C18' . 1.534(5) ?
C4' C5' . 1.556(5) ?
C5' C6' . 1.527(5) ?
C5' C10' . 1.551(4) ?
C5' H5'A . .9800 ?
C7' C8' . 1.497(5) ?
C8' C15' . 1.523(4) ?
C8' C14' . 1.545(5) ?
C8' C9' . 1.585(4) ?
C9' C11' . 1.535(4) ?
C9' C10' . 1.560(4) ?
C9' H9'A . .9800 ?
C10' C20' . 1.531(4) ?
C11' C12' . 1.526(5) ?
C11' H11B . .9800 ?
C12' C13' . 1.541(5) ?
C12' H12C . .9700 ?
C12' H12D . .9700 ?
C13' C16' . 1.510(5) ?
C13' C14' . 1.534(5) ?
C13' H13B . .9800 ?
C14' H14C . .9700 ?
C14' H14D . .9700 ?
C15' C16' . 1.489(5) ?
C16' C17' . 1.320(5) yes
C17' H17C . .9300 ?
C17' H17D . .9300 ?
C18' H18D . .9600 ?
C18' H18E . .9600 ?
C18' H18F . .9600 ?
C19' H19C . .9700 ?
C19' H19D . .9700 ?
C20' H20C . .9700 ?
C20' H20D . .9700 ?

loop_
_geom_hbond_atom_site_label_D
_geom_hbond_atom_site_label_H
_geom_hbond_atom_site_label_A
_geom_hbond_site_symmetry_A
_geom_hbond_distance_DH
_geom_hbond_distance_HA
_geom_hbond_distance_DA
_geom_hbond_angle_DHA
_geom_hbond_publ_flag
O1 H1A O3 1_554 .82 2.05 2.824(4) 157.2 yes
O1' H1'A O3' 1_455 .82 2.07 2.856(3) 159.2 yes

loop_
_geom_torsion_atom_site_label_1
_geom_torsion_atom_site_label_2
_geom_torsion_atom_site_label_3
_geom_torsion_atom_site_label_4
_geom_torsion
_geom_torsion_publ_flag
C10 C1 C2 C3 -60.1(4) ?
C1 C2 C3 C4 59.7(4) ?
C2 C3 C4 C19 -159.9(3) ?
C2 C3 C4 C18 80.3(4) ?
C2 C3 C4 C5 -52.0(4) ?
C19 C4 C5 C6 34.6(3) ?
C18 C4 C5 C6 151.7(3) ?
C3 C4 C5 C6 -79.5(3) ?
C19 C4 C5 C10 161.6(3) ?
C18 C4 C5 C10 -81.3(4) ?
C3 C4 C5 C10 47.5(4) ?
C19 O5 C6 O6 -176.6(4) ?
C19 O5 C6 C5 3.3(4) ?
C4 C5 C6 O6 154.6(4) ?
C10 C5 C6 O6 26.6(6) ?
C4 C5 C6 O5 -25.2(4) ?
C10 C5 C6 O5 -153.2(3) ?
C20 O4 C7 O3 177.4(3) ?
C20 O4 C7 C8 -6.9(5) ?
O3 C7 C8 C15 -35.4(5) ?
O4 C7 C8 C15 149.1(3) ?
O3 C7 C8 C14 74.1(4) ?
O4 C7 C8 C14 -101.3(3) ?
O3 C7 C8 C9 -157.5(3) ?
O4 C7 C8 C9 27.1(4) ?
C7 C8 C9 C11 -131.1(3) ?
C15 C8 C9 C11 102.9(3) ?
C14 C8 C9 C11 -3.6(4) ?
C7 C8 C9 C10 2.1(4) ?
C15 C8 C9 C10 -123.9(3) ?
C14 C8 C9 C10 129.6(3) ?
C2 C1 C10 C20 172.9(3) ?
C2 C1 C10 C9 -70.1(4) ?
C2 C1 C10 C5 51.6(4) ?
C11 C9 C10 C20 84.9(3) ?
C8 C9 C10 C20 -44.7(3) ?
C11 C9 C10 C1 -32.5(4) ?
C8 C9 C10 C1 -162.1(3) ?
C11 C9 C10 C5 -154.1(3) ?
C8 C9 C10 C5 76.3(3) ?
C6 C5 C10 C20 -45.3(4) ?
C4 C5 C10 C20 -165.1(3) ?
C6 C5 C10 C1 72.9(3) ?
C4 C5 C10 C1 -46.9(4) ?
C6 C5 C10 C9 -162.8(3) ?
C4 C5 C10 C9 77.5(3) ?
C10 C9 C11 O1 -58.3(4) ?
C8 C9 C11 O1 70.9(3) ?
C10 C9 C11 C12 -179.6(3) ?
C8 C9 C11 C12 -50.4(4) ?
O1 C11 C12 C13 -80.4(4) ?
C9 C11 C12 C13 42.6(4) ?
C11 C12 C13 C16 -91.7(4) ?
C11 C12 C13 C14 19.7(4) ?
C16 C13 C14 C8 46.6(3) ?
C12 C13 C14 C8 -72.1(3) ?
C7 C8 C14 C13 -165.1(3) ?
C15 C8 C14 C13 -46.9(3) ?
C9 C8 C14 C13 62.9(3) ?
C7 C8 C15 O2 -37.8(4) ?
C14 C8 C15 O2 -153.5(3) ?
C9 C8 C15 O2 91.4(4) ?
C7 C8 C15 C16 145.6(3) ?
C14 C8 C15 C16 29.9(3) ?
C9 C8 C15 C16 -85.2(3) ?
O2 C15 C16 C17 2.7(6) yes
C8 C15 C16 C17 179.2(4) yes
O2 C15 C16 C13 -178.0(3) ?
C8 C15 C16 C13 -1.5(3) ?
C14 C13 C16 C17 151.1(4) yes
C12 C13 C16 C17 -92.1(5) yes
C14 C13 C16 C15 -28.1(3) ?
C12 C13 C16 C15 88.7(3) ?
C6 O5 C19 C4 20.8(4) ?
C18 C4 C19 O5 -158.1(3) ?
C3 C4 C19 O5 80.7(4) ?
C5 C4 C19 O5 -34.5(4) ?
C7 O4 C20 C10 -41.5(4) ?
C1 C10 C20 O4 -171.2(3) ?
C9 C10 C20 O4 67.2(3) ?
C5 C10 C20 O4 -51.8(4) ?
C10' C1' C2' C3' -60.3(4) ?
C1' C2' C3' C4' 60.1(4) ?
C2' C3' C4' C19' -160.4(3) ?
C2' C3' C4' C18' 79.0(4) ?
C2' C3' C4' C5' -52.0(4) ?
C19' C4' C5' C6' 33.8(3) ?
C3' C4' C5' C6' -81.0(3) ?
C18' C4' C5' C6' 151.5(3) ?
C19' C4' C5' C10' 161.2(3) ?
C3' C4' C5' C10' 46.4(4) ?
C18' C4' C5' C10' -81.1(4) ?
C19' O5' C6' O6' -176.0(4) ?
C19' O5' C6' C5' 2.8(4) ?
C10' C5' C6' O6' 25.8(6) ?
C4' C5' C6' O6' 154.4(4) ?
C10' C5' C6' O5' -152.8(3) ?
C4' C5' C6' O5' -24.2(4) ?
C20' O4' C7' O3' 177.1(3) ?
C20' O4' C7' C8' -5.7(4) ?
O3' C7' C8' C15' -35.5(5) ?
O4' C7' C8' C15' 147.4(3) ?
O3' C7' C8' C14' 74.8(4) ?
O4' C7' C8' C14' -102.2(3) ?
O3' C7' C8' C9' -156.8(3) ?
O4' C7' C8' C9' 26.1(4) ?
C7' C8' C9' C11' -130.7(3) ?
C15' C8' C9' C11' 103.8(3) ?
C14' C8' C9' C11' -3.4(3) ?
C7' C8' C9' C10' 2.2(4) ?
C15' C8' C9' C10' -123.3(3) ?
C14' C8' C9' C10' 129.5(3) ?
C2' C1' C10' C20' 173.6(3) ?
C2' C1' C10' C5' 51.5(4) ?
C2' C1' C10' C9' -69.3(4) ?
C6' C5' C10' C20' -45.6(4) ?
C4' C5' C10' C20' -165.3(3) ?
C6' C5' C10' C1' 73.8(3) ?
C4' C5' C10' C1' -46.0(4) ?
C6' C5' C10' C9' -162.4(3) ?
C4' C5' C10' C9' 77.8(3) ?
C11' C9' C10' C20' 84.9(3) ?
C8' C9' C10' C20' -44.2(3) ?
C11' C9' C10' C1' -33.2(4) ?
C8' C9' C10' C1' -162.4(3) ?
C11' C9' C10' C5' -154.3(3) ?
C8' C9' C10' C5' 76.5(3) ?
C10' C9' C11' O1' -58.8(4) ?
C8' C9' C11' O1' 70.2(3) ?
C10' C9' C11' C12' 179.5(3) ?
C8' C9' C11' C12' -51.5(3) ?
O1' C11' C12' C13' -80.3(3) ?
C9' C11' C12' C13' 44.4(4) ?
C11' C12' C13' C16' -92.5(4) ?
C11' C12' C13' C14' 18.4(4) ?
C16' C13' C14' C8' 47.6(3) ?
C12' C13' C14' C8' -71.6(3) ?
C7' C8' C14' C13' -164.7(2) ?
C15' C8' C14' C13' -46.3(3) ?
C9' C8' C14' C13' 63.4(3) ?
C7' C8' C15' O2' -38.8(4) ?
C14' C8' C15' O2' -154.6(3) ?
C9' C8' C15' O2' 90.1(4) ?
C7' C8' C15' C16' 143.3(3) ?
C14' C8' C15' C16' 27.6(3) ?
C9' C8' C15' C16' -87.8(3) ?
O2' C15' C16' C17' 9.2(6) yes
C8' C15' C16' C17' -172.9(3) yes
O2' C15' C16' C13' -176.0(3) ?
C8' C15' C16' C13' 1.9(3) ?
C14' C13' C16' C17' 143.5(4) yes
C12' C13' C16' C17' -100.1(5) yes
C14' C13' C16' C15' -30.7(3) ?
C12' C13' C16' C15' 85.6(3) ?
C6' O5' C19' C4' 20.9(4) ?
C3' C4' C19' O5' 80.7(3) ?
C18' C4' C19' O5' -157.8(3) ?
C5' C4' C19' O5' -34.2(4) ?
C7' O4' C20' C10' -42.5(4) ?
C1' C10' C20' O4' -171.0(3) ?
C5' C10' C20' O4' -51.1(4) ?
C9' C10' C20' O4' 67.2(3) ?

loop_
_cod_related_entry_id
_cod_related_entry_database
_cod_related_entry_code
1 ChemSpider 8151374
